data_7009144
loop_
_publ_author_name
'Zhou, Xiang-Ge'
'Huang, Jie-Sheng'
'Yu, Xiao-Qi'
'Zhou, Zhong-Yuan'
'Che, Chi-Ming'

_publ_section_title
;
 Binaphthyl Schiff base complexes of palladium(II). Structures and
 reactivities toward alkene epoxidation
;
_journal_issue 7
_journal_name_full 'Journal of the Chemical Society, Dalton Transactions'
_journal_page_first 1075
_journal_paper_doi 10.1039/a908917i
_journal_year 2000
_chemical_formula_sum 'C38 H34 Cl4 N2 O4 Pd'
_chemical_formula_weight 830.87
_chemical_name_systematic
; 
 ? 
;
_space_group_IT_number 2
_symmetry_space_group_name_Hall '-P 1'
_symmetry_space_group_name_H-M 'P -1'
_atom_sites_solution_hydrogens geom
_atom_sites_solution_primary direct
_atom_sites_solution_secondary difmap
_audit_creation_method SHELXL-97
_cell_angle_alpha 98.88(3)
_cell_angle_beta 93.85(3)
_cell_angle_gamma 102.00(3)
_cell_formula_units_Z 2
_cell_length_a 10.317(2)
_cell_length_b 13.332(3)
_cell_length_c 13.668(3)
_cell_measurement_reflns_used 34
_cell_measurement_temperature 293(2)
_cell_measurement_theta_max 14
_cell_measurement_theta_min 5
_cell_volume 1807.3(7)
_computing_cell_refinement XSCANS
_computing_data_collection XSCANS
_computing_data_reduction XSCANS
_computing_molecular_graphics SHELXTL
_computing_publication_material SHELXTL
_computing_structure_refinement 'SHELXL-97 (Sheldrick, 1997)'
_computing_structure_solution 'SHELXS-97 (Sheldrick, 1990)'
_diffrn_ambient_temperature 293(2)
_diffrn_measured_fraction_theta_full 0.565
_diffrn_measured_fraction_theta_max 0.565
_diffrn_measurement_device_type P4
_diffrn_measurement_method 'OMEGA SCAN '
_diffrn_radiation_monochromator graphite
_diffrn_radiation_source 'fine-focus sealed tube'
_diffrn_radiation_type MoK\a
_diffrn_radiation_wavelength 0.71073
_diffrn_reflns_av_R_equivalents 0.0000
_diffrn_reflns_av_sigmaI/netI 0.0449
_diffrn_reflns_limit_h_max 10
_diffrn_reflns_limit_h_min -10
_diffrn_reflns_limit_k_max 15
_diffrn_reflns_limit_k_min -16
_diffrn_reflns_limit_l_max 16
_diffrn_reflns_limit_l_min 0
_diffrn_reflns_number 4142
_diffrn_reflns_theta_full 25.54
_diffrn_reflns_theta_max 25.54
_diffrn_reflns_theta_min 2.38
_diffrn_standards_decay_% 1.82
_diffrn_standards_interval_count 97
_diffrn_standards_number 3
_exptl_absorpt_coefficient_mu 0.852
_exptl_absorpt_correction_T_max 0.8757
_exptl_absorpt_correction_T_min 0.7722
_exptl_absorpt_correction_type SEMI-EMPERICAL
_exptl_crystal_density_diffrn 1.527
_exptl_crystal_density_method 'not measured'
_exptl_crystal_description PRISM
_exptl_crystal_F_000 844
_exptl_crystal_size_max 0.32
_exptl_crystal_size_mid 0.18
_exptl_crystal_size_min 0.16
_refine_diff_density_max 0.993
_refine_diff_density_min -0.784
_refine_diff_density_rms 0.110
_refine_ls_extinction_coef 0.000(2)
_refine_ls_extinction_expression Fc^*^=kFc[1+0.001xFc^2^\l^3^/sin(2\q)]^-1/4^
_refine_ls_extinction_method SHELXL
_refine_ls_goodness_of_fit_ref 1.280
_refine_ls_hydrogen_treatment mixed
_refine_ls_matrix_type full
_refine_ls_number_parameters 456
_refine_ls_number_reflns 3825
_refine_ls_number_restraints 14
_refine_ls_restrained_S_all 1.374
_refine_ls_R_factor_all 0.0876
_refine_ls_R_factor_gt 0.0788
_refine_ls_shift/su_max 0.012
_refine_ls_shift/su_mean 0.003
_refine_ls_structure_factor_coef Fsqd
_refine_ls_weighting_details 'calc w=1/[\s^2^(Fo^2^)+(0.1000P)^2^+0.0000P] where P=(Fo^2^+2Fc^2^)/3'
_refine_ls_weighting_scheme calc
_refine_ls_wR_factor_gt 0.1789
_refine_ls_wR_factor_ref 0.2344
_reflns_number_gt 3825
_reflns_number_total 3825
_reflns_threshold_expression >2sigma(I)
_cod_data_source_file a908917i.txt
_cod_data_source_block pdn
_cod_original_cell_volume 1807.3(6)
_cod_database_code 7009144

loop_
_symmetry_equiv_pos_as_xyz
'x, y, z'
'-x, -y, -z'

loop_
_atom_site_label
_atom_site_type_symbol
_atom_site_fract_x
_atom_site_fract_y
_atom_site_fract_z
_atom_site_U_iso_or_equiv
_atom_site_adp_type
_atom_site_occupancy
_atom_site_symmetry_multiplicity
_atom_site_calc_flag
_atom_site_refinement_flags
_atom_site_disorder_assembly
_atom_site_disorder_group
Pd1 Pd 0.004405(14) 0.256555(9) 0.557677(8) 0.04780(4) Uani 1 1 d D . .
Cl1 Cl -0.21715(8) 0.23307(6) 0.85114(4) 0.0894(2) Uani 1 1 d . . .
Cl2 Cl -0.68006(8) 0.05778(6) 0.62622(5) 0.0878(2) Uani 1 1 d . . .
Cl3 Cl 0.31827(15) 0.36854(10) 0.85177(7) 0.0773(4) Uani 0.50 1 d P A 1
Cl3' Cl 0.30420(15) 0.38853(11) 0.85139(8) 0.0746(4) Uani 0.50 1 d P A 2
Cl4 Cl 0.70563(7) 0.48708(6) 0.62513(5) 0.0794(2) Uani 1 1 d . A .
N1 N -0.14781(19) 0.25360(12) 0.45708(10) 0.0558(5) Uani 1 1 d D . .
N2 N 0.12670(18) 0.22502(12) 0.45613(10) 0.0530(5) Uani 1 1 d D . .
O1 O -0.11517(16) 0.27093(10) 0.66585(9) 0.0579(4) Uani 1 1 d D . .
O2 O 0.15392(16) 0.28130(11) 0.66546(9) 0.0570(4) Uani 1 1 d D . .
C1 C -0.0150(2) 0.16278(14) 0.29939(12) 0.0507(5) Uani 1 1 d . . .
C2 C 0.0685(2) 0.14377(13) 0.37270(12) 0.0537(6) Uani 1 1 d . . .
C3 C 0.0961(2) 0.04640(15) 0.37223(16) 0.0599(6) Uani 1 1 d . . .
H3A H 0.1561 0.0360 0.4215 0.072 Uiso 1 1 calc R . .
C4 C 0.0326(3) -0.03648(15) 0.29681(17) 0.0730(8) Uani 1 1 d . . .
H4A H 0.0478 -0.1027 0.2978 0.088 Uiso 1 1 calc R . .
C5 C -0.0515(2) -0.02048(15) 0.22171(15) 0.0611(6) Uani 1 1 d D . .
C6 C -0.1155(3) -0.11108(16) 0.14295(17) 0.0788(9) Uani 1 1 d D . .
H6A H -0.0456 -0.1379 0.1108 0.095 Uiso 1 1 calc R . .
H6B H -0.1636 -0.1654 0.1750 0.095 Uiso 1 1 calc R . .
C7 C -0.2089(4) -0.0908(2) 0.0645(3) 0.1563(14) Uani 1 1 d D . .
H7A H -0.1655 -0.0927 0.0036 0.188 Uiso 1 1 calc R . .
H7B H -0.2859 -0.1486 0.0527 0.188 Uiso 1 1 calc R . .
C8 C -0.2582(4) 0.0048(3) 0.0792(3) 0.1343(14) Uani 1 1 d D . .
H8A H -0.2673 0.0259 0.0148 0.161 Uiso 1 1 calc R . .
H8B H -0.3472 -0.0127 0.0997 0.161 Uiso 1 1 calc R . .
C9 C -0.1844(3) 0.09556(19) 0.14921(15) 0.0767(8) Uani 1 1 d D . .
H9A H -0.2481 0.1270 0.1849 0.092 Uiso 1 1 calc R . .
H9B H -0.1399 0.1458 0.1111 0.092 Uiso 1 1 calc R . .
C10 C -0.0825(2) 0.07835(14) 0.22420(13) 0.0562(6) Uani 1 1 d D . .
C11 C -0.0414(2) 0.26872(12) 0.30126(12) 0.0503(5) Uani 1 1 d . . .
C12 C 0.0095(2) 0.32673(15) 0.22975(12) 0.0546(6) Uani 1 1 d D . .
C13 C 0.0971(3) 0.2878(2) 0.15680(14) 0.0762(8) Uani 1 1 d D . .
H13A H 0.1832 0.2902 0.1915 0.091 Uiso 1 1 calc R . .
H13B H 0.0578 0.2158 0.1281 0.091 Uiso 1 1 calc R . .
C14 C 0.1164(4) 0.3500(2) 0.0757(2) 0.1471(12) Uani 1 1 d D . .
H14A H 0.0411 0.3229 0.0255 0.176 Uiso 1 1 calc R . .
H14B H 0.1949 0.3369 0.0453 0.176 Uiso 1 1 calc R . .
C15 C 0.1319(4) 0.4668(2) 0.0996(2) 0.1038(11) Uani 1 1 d D . .
H15A H 0.2184 0.4979 0.1363 0.125 Uiso 1 1 calc R . .
H15B H 0.1284 0.4943 0.0381 0.125 Uiso 1 1 calc R . .
C16 C 0.0273(3) 0.49542(16) 0.15880(15) 0.0870(10) Uani 1 1 d D . .
H16A H -0.0489 0.4958 0.1133 0.104 Uiso 1 1 calc R . .
H16B H 0.0600 0.5660 0.1945 0.104 Uiso 1 1 calc R . .
C17 C -0.0204(2) 0.42675(13) 0.23322(13) 0.0566(6) Uani 1 1 d D . .
C18 C -0.0944(3) 0.46285(15) 0.30623(16) 0.0620(6) Uani 1 1 d . . .
H18A H -0.1147 0.5277 0.3067 0.074 Uiso 1 1 calc R . .
C19 C -0.1386(3) 0.40634(16) 0.37762(14) 0.0631(6) Uani 1 1 d . . .
H19A H -0.1865 0.4330 0.4267 0.076 Uiso 1 1 calc R . .
C20 C -0.1107(2) 0.30834(14) 0.37561(12) 0.0536(5) Uani 1 1 d . . .
C21 C -0.2678(2) 0.22866(14) 0.47112(12) 0.0526(5) Uani 1 1 d . . .
H21A H -0.3297 0.2322 0.4198 0.063 Uiso 1 1 calc R . .
C22 C -0.3203(2) 0.19485(14) 0.55887(14) 0.0520(5) Uani 1 1 d . . .
C23 C -0.2388(2) 0.22167(15) 0.65161(14) 0.0557(6) Uani 1 1 d . . .
C24 C -0.3065(2) 0.20143(15) 0.73464(13) 0.0572(6) Uani 1 1 d . . .
C25 C -0.4409(2) 0.15316(17) 0.72992(16) 0.0628(6) Uani 1 1 d . . .
H25A H -0.4812 0.1433 0.7876 0.075 Uiso 1 1 calc R . .
C26 C -0.5152(3) 0.11921(16) 0.63406(16) 0.0656(7) Uani 1 1 d . . .
C27 C -0.4551(3) 0.14275(15) 0.55207(16) 0.0619(6) Uani 1 1 d . . .
H27A H -0.5044 0.1239 0.4900 0.074 Uiso 1 1 calc R . .
C28 C 0.2533(2) 0.25864(13) 0.46834(14) 0.0526(5) Uani 1 1 d . . .
H28A H 0.3010 0.2400 0.4157 0.063 Uiso 1 1 calc R . .
C29 C 0.3288(2) 0.32362(14) 0.55795(12) 0.0512(5) Uani 1 1 d . . .
C30 C 0.2736(2) 0.32372(12) 0.65172(13) 0.0522(5) Uani 1 1 d . A .
C31 C 0.3673(3) 0.37714(16) 0.73457(14) 0.0603(6) Uani 1 1 d . . .
C32 C 0.4961(3) 0.42408(17) 0.72627(16) 0.0640(7) Uani 1 1 d . A .
H32A H 0.5536 0.4551 0.7832 0.077 Uiso 1 1 calc R . .
C33 C 0.5410(2) 0.42551(18) 0.63337(15) 0.0621(7) Uani 1 1 d . . .
C34 C 0.4584(2) 0.37411(15) 0.54935(15) 0.0593(6) Uani 1 1 d . A .
O3 O 0.4729(4) 0.2322(3) 0.30334(19) 0.1434(15) Uani 1 1 d . . .
O4 O 0.4851(4) 0.2077(2) 0.14314(19) 0.1204(11) Uani 1 1 d . . .
C35 C 0.3596(9) 0.0768(4) 0.2074(3) 0.174(3) Uani 1 1 d . . .
H35A H 0.3323 0.0601 0.2698 0.260 Uiso 1 1 calc R . .
H35B H 0.4073 0.0271 0.1784 0.260 Uiso 1 1 calc R . .
H35C H 0.2824 0.0749 0.1632 0.260 Uiso 1 1 calc R . .
C36 C 0.4511(4) 0.1875(3) 0.2250(2) 0.1092(13) Uani 1 1 d . . .
C37 C 0.5739(6) 0.3106(4) 0.1496(4) 0.145(2) Uani 1 1 d D . .
H37A H 0.5298 0.3638 0.1789 0.174 Uiso 1 1 calc R . .
H37B H 0.6539 0.3146 0.1929 0.174 Uiso 1 1 calc R . .
C38 C 0.6087(9) 0.3297(6) 0.0569(4) 0.201(3) Uani 1 1 d D . .
H38A H 0.6666 0.3974 0.0640 0.301 Uiso 1 1 calc R . .
H38B H 0.5298 0.3271 0.0143 0.301 Uiso 1 1 calc R . .
H38C H 0.6538 0.2779 0.0282 0.301 Uiso 1 1 calc R . .
H34A H 0.4757(18) 0.3615(12) 0.4831(11) 0.027(4) Uiso 1 1 d . . .

loop_
_atom_site_aniso_label
_atom_site_aniso_U_11
_atom_site_aniso_U_22
_atom_site_aniso_U_33
_atom_site_aniso_U_23
_atom_site_aniso_U_13
_atom_site_aniso_U_12
Pd1 0.05062(8) 0.04356(6) 0.04994(5) 0.00961(4) 0.00612(5) 0.01058(5)
Cl1 0.0928(5) 0.1109(5) 0.0576(2) 0.0168(3) 0.0129(2) 0.0040(4)
Cl2 0.0645(4) 0.0990(4) 0.0953(3) 0.0273(3) 0.0161(3) -0.0023(3)
Cl3 0.0868(8) 0.0796(6) 0.0516(4) 0.0036(4) 0.0024(4) -0.0060(6)
Cl3' 0.0814(8) 0.0828(6) 0.0576(4) 0.0082(4) 0.0131(4) 0.0149(5)
Cl4 0.0599(3) 0.0873(4) 0.0798(3) 0.0093(3) 0.0061(2) -0.0048(3)
N1 0.0696(11) 0.0496(7) 0.0477(6) 0.0101(5) 0.0094(6) 0.0098(7)
N2 0.0615(10) 0.0458(6) 0.0477(6) 0.0046(5) 0.0019(6) 0.0070(6)
O1 0.0631(8) 0.0522(6) 0.0569(6) 0.0088(5) 0.0134(5) 0.0077(6)
O2 0.0588(8) 0.0633(7) 0.0467(5) 0.0115(5) 0.0037(5) 0.0072(6)
C1 0.0496(10) 0.0508(7) 0.0564(7) 0.0192(6) 0.0143(7) 0.0120(7)
C2 0.0703(12) 0.0385(7) 0.0466(7) -0.0017(6) 0.0053(7) 0.0058(7)
C3 0.0635(13) 0.0436(8) 0.0696(9) 0.0102(7) 0.0029(8) 0.0059(8)
C4 0.1079(17) 0.0334(7) 0.0769(11) 0.0011(8) 0.0018(11) 0.0226(8)
C5 0.0572(12) 0.0507(9) 0.0730(10) 0.0007(8) 0.0091(8) 0.0127(8)
C6 0.099(2) 0.0412(9) 0.0830(12) -0.0050(9) -0.0016(12) 0.0006(10)
C7 0.198(3) 0.0674(14) 0.176(2) -0.0308(16) -0.1123(18) 0.0477(16)
C8 0.119(2) 0.100(2) 0.153(2) -0.0163(19) -0.0760(16) 0.0097(19)
C9 0.0924(17) 0.0729(12) 0.0612(10) -0.0014(9) -0.0079(10) 0.0248(11)
C10 0.0633(12) 0.0436(8) 0.0572(8) 0.0036(6) 0.0012(8) 0.0069(8)
C11 0.0651(11) 0.0402(7) 0.0498(7) 0.0080(5) 0.0044(7) 0.0217(6)
C12 0.0572(11) 0.0557(9) 0.0512(7) 0.0100(6) 0.0070(7) 0.0122(7)
C13 0.0856(14) 0.0879(13) 0.0605(8) 0.0240(8) 0.0310(8) 0.0159(11)
C14 0.263(3) 0.0593(12) 0.1525(15) 0.0445(11) 0.1408(13) 0.0552(15)
C15 0.130(2) 0.1134(15) 0.0958(12) 0.0594(10) 0.0439(13) 0.0484(14)
C16 0.127(2) 0.0574(10) 0.0778(10) 0.0369(7) 0.0096(12) 0.0050(12)
C17 0.0675(12) 0.0401(7) 0.0614(7) 0.0192(6) 0.0025(8) 0.0040(7)
C18 0.0669(13) 0.0517(8) 0.0718(9) 0.0170(7) 0.0077(9) 0.0179(8)
C19 0.0770(13) 0.0654(9) 0.0563(8) 0.0189(7) 0.0105(8) 0.0294(8)
C20 0.0620(11) 0.0486(8) 0.0527(7) 0.0170(6) 0.0095(7) 0.0110(7)
C21 0.0580(10) 0.0540(8) 0.0515(7) 0.0138(6) 0.0124(6) 0.0194(7)
C22 0.0472(11) 0.0472(8) 0.0633(8) 0.0168(6) 0.0075(7) 0.0087(7)
C23 0.0572(11) 0.0502(8) 0.0624(8) 0.0156(6) 0.0094(7) 0.0130(7)
C24 0.0623(12) 0.0554(8) 0.0580(7) 0.0164(7) 0.0142(7) 0.0149(8)
C25 0.0597(12) 0.0583(9) 0.0737(9) 0.0166(8) 0.0219(8) 0.0120(8)
C26 0.0674(14) 0.0574(9) 0.0766(10) 0.0243(8) 0.0146(9) 0.0124(9)
C27 0.0675(13) 0.0487(8) 0.0708(9) 0.0172(7) 0.0057(9) 0.0110(8)
C28 0.0578(11) 0.0368(7) 0.0613(8) 0.0036(6) 0.0071(7) 0.0096(7)
C29 0.0534(10) 0.0516(8) 0.0516(7) 0.0098(6) 0.0067(7) 0.0170(7)
C30 0.0687(11) 0.0326(6) 0.0544(7) 0.0026(6) -0.0001(7) 0.0153(6)
C31 0.0666(13) 0.0576(9) 0.0566(8) 0.0100(7) 0.0045(8) 0.0142(8)
C32 0.0622(13) 0.0583(10) 0.0647(9) 0.0039(8) -0.0076(9) 0.0074(9)
C33 0.0420(12) 0.0708(12) 0.0662(9) 0.0032(9) -0.0014(8) 0.0043(9)
C34 0.0628(13) 0.0466(8) 0.0639(9) 0.0036(7) 0.0066(8) 0.0062(8)
O3 0.153(3) 0.178(3) 0.0822(12) -0.0115(15) -0.0041(15) 0.028(2)
O4 0.156(2) 0.1081(16) 0.0929(12) 0.0135(11) 0.0155(14) 0.0218(16)
C35 0.278(7) 0.136(3) 0.124(2) 0.0622(19) 0.066(3) 0.038(4)
C36 0.138(3) 0.133(2) 0.0744(13) 0.0237(13) 0.0126(15) 0.0666(16)
C37 0.115(4) 0.136(4) 0.153(4) 0.002(3) 0.008(3) -0.019(3)
C38 0.242(7) 0.178(6) 0.183(4) 0.042(4) 0.097(4) 0.017(5)

loop_
_atom_type_symbol
_atom_type_description
_atom_type_scat_dispersion_real
_atom_type_scat_dispersion_imag
_atom_type_scat_source
C C 0.0033 0.0016 'International Tables Vol C Tables 4.2.6.8 and 6.1.1.4'
H H 0.0000 0.0000 'International Tables Vol C Tables 4.2.6.8 and 6.1.1.4'
N N 0.0061 0.0033 'International Tables Vol C Tables 4.2.6.8 and 6.1.1.4'
O O 0.0106 0.0060 'International Tables Vol C Tables 4.2.6.8 and 6.1.1.4'
Cl Cl 0.1484 0.1585 'International Tables Vol C Tables 4.2.6.8 and 6.1.1.4'
Pd Pd -0.9988 1.0072 'International Tables Vol C Tables 4.2.6.8 and 6.1.1.4'

loop_
_geom_angle_atom_site_label_1
_geom_angle_atom_site_label_2
_geom_angle_atom_site_label_3
_geom_angle
_geom_angle_site_symmetry_1
_geom_angle_site_symmetry_3
_geom_angle_publ_flag
N2 Pd1 O2 90.05(7) . . ?
N2 Pd1 O1 172.40(7) . . ?
O2 Pd1 O1 86.97(6) . . ?
N2 Pd1 N1 94.46(7) . . ?
O2 Pd1 N1 171.42(6) . . ?
O1 Pd1 N1 89.41(7) . . ?
C21 N1 C20 119.43(19) . . ?
C21 N1 Pd1 124.27(13) . . ?
C20 N1 Pd1 114.50(14) . . ?
C28 N2 C2 118.97(18) . . ?
C28 N2 Pd1 124.34(12) . . ?
C2 N2 Pd1 115.64(14) . . ?
C23 O1 Pd1 120.36(12) . . ?
C30 O2 Pd1 121.09(12) . . ?
C2 C1 C10 118.87(18) . . ?
C2 C1 C11 120.60(15) . . ?
C10 C1 C11 120.44(17) . . ?
C1 C2 C3 121.83(16) . . ?
C1 C2 N2 120.22(18) . . ?
C3 C2 N2 117.90(18) . . ?
C2 C3 C4 119.5(2) . . ?
C5 C4 C3 120.4(2) . . ?
C4 C5 C10 119.79(17) . . ?
C4 C5 C6 118.3(2) . . ?
C10 C5 C6 121.8(2) . . ?
C7 C6 C5 116.4(2) . . ?
C8 C7 C6 119.9(3) . . ?
C9 C8 C7 120.3(3) . . ?
C8 C9 C10 117.3(3) . . ?
C5 C10 C1 119.27(19) . . ?
C5 C10 C9 121.15(17) . . ?
C1 C10 C9 119.58(19) . . ?
C20 C11 C12 122.04(17) . . ?
C20 C11 C1 119.12(16) . . ?
C12 C11 C1 118.79(17) . . ?
C11 C12 C17 116.84(18) . . ?
C11 C12 C13 121.5(2) . . ?
C17 C12 C13 121.59(19) . . ?
C14 C13 C12 112.2(3) . . ?
C13 C14 C15 119.4(2) . . ?
C16 C15 C14 111.8(3) . . ?
C15 C16 C17 116.5(2) . . ?
C18 C17 C12 119.83(18) . . ?
C18 C17 C16 118.7(2) . . ?
C12 C17 C16 121.5(2) . . ?
C19 C18 C17 122.2(2) . . ?
C18 C19 C20 118.9(2) . . ?
C11 C20 C19 120.04(18) . . ?
C11 C20 N1 121.73(18) . . ?
C19 C20 N1 118.08(18) . . ?
N1 C21 C22 126.71(19) . . ?
C27 C22 C23 121.37(19) . . ?
C27 C22 C21 118.69(18) . . ?
C23 C22 C21 119.75(18) . . ?
O1 C23 C24 118.80(17) . . ?
O1 C23 C22 126.04(19) . . ?
C24 C23 C22 114.78(19) . . ?
C25 C24 C23 124.54(18) . . ?
C25 C24 Cl1 116.91(16) . . ?
C23 C24 Cl1 118.49(17) . . ?
C24 C25 C26 118.3(2) . . ?
C27 C26 C25 118.9(2) . . ?
C27 C26 Cl2 121.84(18) . . ?
C25 C26 Cl2 119.16(18) . . ?
C26 C27 C22 121.8(2) . . ?
N2 C28 C29 125.36(19) . . ?
C34 C29 C30 122.95(16) . . ?
C34 C29 C28 116.94(18) . . ?
C30 C29 C28 119.72(18) . . ?
O2 C30 C31 120.32(17) . . ?
O2 C30 C29 126.62(16) . . ?
C31 C30 C29 113.05(19) . . ?
C32 C31 C30 123.9(2) . . ?
C32 C31 Cl3 118.70(16) . . ?
C30 C31 Cl3 117.00(18) . . ?
C32 C31 Cl3' 120.12(16) . . ?
C30 C31 Cl3' 115.81(18) . . ?
Cl3 C31 Cl3' 10.78(7) . . ?
C31 C32 C33 120.07(19) . . ?
C34 C33 C32 120.0(2) . . ?
C34 C33 Cl4 120.94(18) . . ?
C32 C33 Cl4 119.00(16) . . ?
C33 C34 C29 119.9(2) . . ?
C36 O4 C37 113.9(3) . . ?
O3 C36 O4 133.4(4) . . ?
O3 C36 C35 118.2(4) . . ?
O4 C36 C35 108.4(3) . . ?
C38 C37 O4 111.8(5) . . ?

loop_
_geom_bond_atom_site_label_1
_geom_bond_atom_site_label_2
_geom_bond_distance
_geom_bond_site_symmetry_2
_geom_bond_publ_flag
Pd1 N2 1.9926(18) . ?
Pd1 O2 1.9980(15) . ?
Pd1 O1 2.0000(16) . ?
Pd1 N1 2.0064(18) . ?
Cl1 C24 1.731(2) . ?
Cl2 C26 1.716(3) . ?
Cl3 C31 1.725(2) . ?
Cl3' C31 1.761(2) . ?
Cl4 C33 1.745(2) . ?
N1 C21 1.249(3) . ?
N1 C20 1.453(2) . ?
N2 C28 1.280(3) . ?
N2 C2 1.446(2) . ?
O1 C23 1.294(3) . ?
O2 C30 1.285(3) . ?
C1 C2 1.365(3) . ?
C1 C10 1.424(2) . ?
C1 C11 1.490(3) . ?
C2 C3 1.385(3) . ?
C3 C4 1.403(3) . ?
C4 C5 1.370(4) . ?
C5 C10 1.415(3) . ?
C5 C6 1.492(3) . ?
C6 C7 1.488(5) . ?
C7 C8 1.457(5) . ?
C8 C9 1.457(4) . ?
C9 C10 1.496(3) . ?
C11 C20 1.383(3) . ?
C11 C12 1.401(3) . ?
C12 C17 1.424(3) . ?
C12 C13 1.496(3) . ?
C13 C14 1.484(4) . ?
C14 C15 1.512(4) . ?
C15 C16 1.470(5) . ?
C16 C17 1.511(3) . ?
C17 C18 1.385(3) . ?
C18 C19 1.368(3) . ?
C19 C20 1.392(3) . ?
C21 C22 1.445(3) . ?
C22 C27 1.409(3) . ?
C22 C23 1.426(3) . ?
C23 C24 1.404(3) . ?
C24 C25 1.394(3) . ?
C25 C26 1.431(3) . ?
C26 C27 1.364(3) . ?
C28 C29 1.456(2) . ?
C29 C34 1.388(3) . ?
C29 C30 1.437(3) . ?
C30 C31 1.429(3) . ?
C31 C32 1.366(3) . ?
C32 C33 1.382(3) . ?
C33 C34 1.378(3) . ?
O3 C36 1.126(4) . ?
O4 C36 1.246(4) . ?
O4 C37 1.468(6) . ?
C35 C36 1.551(7) . ?
C37 C38 1.387(9) . ?
